data_8100967
loop_
_publ_author_name
'Staples, R. J.'

_publ_section_title
;
Crystal structure of bis(4-methylimidizide)bis(4-methylimidizole)-
gold(III)--methanol (1/2), {[(CH~3~)C~3~N~2~H~2~]~2~[(CH~3~)C~3~N~2~H~3~]
~2~Au} &#x00B7; 2CH~3~OH
;
_journal_issue 2
_journal_name_full 'Zeitschrift f\"ur Kristallographie - New Crystal Structures'
_journal_page_first 311
_journal_page_last 312
_journal_volume 216
_journal_year 2001
_chemical_formula_sum 'C18 H30 Au Cl N8 O2'
_chemical_formula_weight 622.92
_space_group_IT_number 15
_symmetry_cell_setting monoclinic
_symmetry_space_group_name_Hall '-C 2yc'
_symmetry_space_group_name_H-M 'C 1 2/c 1'
_cell_angle_alpha 90.00
_cell_angle_beta 110.805(4)
_cell_angle_gamma 90.00
_cell_formula_units_Z 4
_cell_length_a 14.094(3)
_cell_length_b 13.633(3)
_cell_length_c 13.235(2)
_cell_measurement_temperature 213(2)
_cell_volume 2377.2(8)
_diffrn_ambient_temperature 213(2)
_exptl_crystal_density_diffrn 1.740
_cod_depositor_comments
;
The following automatic conversions were performed:
'_symmetry_cell_setting' value 'Monoclinic' changed to 'monoclinic'
according to '/home/saulius/struct/CIF-dictionaries/cif_core.dic'
dictionary named 'cif_core.dic' version 2.4.1 from 2010-06-29.

Automatic conversion script
Id: cif_fix_enum 1527 2010-12-29 10:47:43Z saulius 
;
_cod_original_sg_symbol_H-M 'C 2/c'
_cod_database_code 8100967

loop_
_symmetry_equiv_pos_as_xyz
'x, y, z'
'-x, y, -z+1/2'
'x+1/2, y+1/2, z'
'-x+1/2, y+1/2, -z+1/2'
'-x, -y, -z'
'x, -y, z-1/2'
'-x+1/2, -y+1/2, -z'
'x+1/2, -y+1/2, z-1/2'

loop_
_atom_site_label
_atom_site_type_symbol
_atom_site_fract_x
_atom_site_fract_y
_atom_site_fract_z
_atom_site_U_iso_or_equiv
_atom_site_adp_type
_atom_site_occupancy
_atom_site_symmetry_multiplicity
_atom_site_calc_flag
_atom_site_refinement_flags
_atom_site_disorder_assembly
_atom_site_disorder_group
Au1 Au 0.0000 1.0000 1.0000 0.02782(14) Uani 1 4 d S . .
N1 N -0.0670(4) 0.8743(4) 0.9362(5) 0.0298(13) Uani 1 8 d . . .
N2 N -0.1319(5) 0.7545(5) 0.8192(5) 0.0394(15) Uani 1 8 d . . .
N3 N 0.1357(4) 0.9332(4) 1.0440(4) 0.0303(13) Uani 1 8 d . . .
N4 N 0.2708(5) 0.8487(5) 1.1422(5) 0.0411(15) Uani 1 8 d . . .
H4D H 0.3130 0.8149 1.1949 0.049 Uiso 1 8 calc R . .
C1 C -0.0933(6) 0.7994(6) 0.9896(6) 0.0399(18) Uani 1 8 d . . .
H1A H -0.0854 0.7987 1.0631 0.048 Uiso 1 8 calc R . .
C2 C -0.1325(6) 0.7267(6) 0.9180(6) 0.0425(19) Uani 1 8 d . . .
C3 C -0.0922(6) 0.8443(6) 0.8346(6) 0.0382(18) Uani 1 8 d . . .
H3A H -0.0831 0.8823 0.7795 0.046 Uiso 1 8 calc R . .
C4 C -0.1737(8) 0.6269(7) 0.9326(8) 0.073(3) Uani 1 8 d . . .
H4A H -0.1963 0.5921 0.8642 0.110 Uiso 1 8 calc R . .
H4B H -0.2305 0.6354 0.9570 0.110 Uiso 1 8 calc R . .
H4C H -0.1208 0.5894 0.9858 0.110 Uiso 1 8 calc R . .
C5 C 0.1995(5) 0.9274(5) 0.9866(6) 0.0348(16) Uani 1 8 d . . .
H5A H 0.1877 0.9539 0.9176 0.042 Uiso 1 8 calc R . .
C6 C 0.2827(5) 0.8764(5) 1.0477(6) 0.0374(18) Uani 1 8 d . . .
C7 C 0.1792(5) 0.8854(6) 1.1361(6) 0.0369(18) Uani 1 8 d . . .
H7A H 0.1506 0.8779 1.1898 0.044 Uiso 1 8 calc R . .
C8 C 0.3789(6) 0.8474(7) 1.0279(7) 0.054(2) Uani 1 8 d . . .
H8A H 0.3761 0.8726 0.9583 0.082 Uiso 1 8 calc R . .
H8B H 0.3845 0.7765 1.0283 0.082 Uiso 1 8 calc R . .
H8C H 0.4375 0.8748 1.0844 0.082 Uiso 1 8 calc R . .
Cl1 Cl 0.0000 0.0617(2) 0.7500 0.0442(7) Uani 1 4 d S . .
C1S C 0.3700(13) 0.1325(14) 0.2301(14) 0.044(4) Uiso 0.50 8 d P A 1
H1SA H 0.3700 0.1684 0.1676 0.053 Uiso 0.50 8 d PR A 1
H1SB H 0.3853 0.1769 0.2901 0.053 Uiso 0.50 8 d PR A 1
H1SC H 0.3082 0.1127 0.2164 0.053 Uiso 0.50 8 d PR A 1
O1S O 0.4412(16) 0.0530(17) 0.2545(15) 0.119(6) Uiso 0.50 8 d P . 1
H1SD H 0.5002 0.0726 0.2500 0.178 Uiso 1 4 d SR . 1
C2S C 0.3726(15) 0.0801(16) 0.2336(15) 0.054(5) Uiso 0.50 8 d P B 2
H2SA H 0.3112 0.1176 0.2166 0.065 Uiso 0.50 8 d PR B 2
H2SB H 0.3771 0.0385 0.2936 0.065 Uiso 0.50 8 d PR B 2
H2SC H 0.3661 0.0401 0.1718 0.065 Uiso 0.50 8 d PR B 2
O2S O 0.4530(15) 0.1536(17) 0.2581(17) 0.136(8) Uiso 0.50 8 d P . 2
H2SD H 0.5000 0.1212 0.2500 0.204 Uiso 1 4 d SR . 2

loop_
_atom_site_aniso_label
_atom_site_aniso_U_11
_atom_site_aniso_U_22
_atom_site_aniso_U_33
_atom_site_aniso_U_23
_atom_site_aniso_U_13
_atom_site_aniso_U_12
Au1 0.02354(19) 0.0218(2) 0.0338(2) -0.0013(2) 0.00496(13) 0.0010(2)
N1 0.022(3) 0.023(3) 0.040(3) -0.003(3) 0.005(2) 0.001(2)
N2 0.037(4) 0.034(4) 0.046(4) -0.006(3) 0.013(3) -0.013(3)
N3 0.025(3) 0.030(3) 0.035(3) -0.001(3) 0.009(2) 0.000(3)
N4 0.039(4) 0.041(4) 0.044(4) -0.001(3) 0.016(3) 0.000(3)
C1 0.046(5) 0.042(5) 0.034(4) -0.001(4) 0.016(4) -0.003(4)
C2 0.042(5) 0.035(5) 0.052(5) -0.001(4) 0.019(4) -0.005(4)
C3 0.043(5) 0.041(5) 0.029(4) -0.004(3) 0.011(3) -0.009(4)
C4 0.104(9) 0.049(6) 0.066(6) -0.005(5) 0.029(6) -0.033(6)
C5 0.034(4) 0.028(4) 0.039(4) 0.002(3) 0.009(3) -0.005(3)
C6 0.032(4) 0.028(4) 0.053(5) 0.001(3) 0.017(4) 0.003(3)
C7 0.031(4) 0.041(5) 0.041(4) 0.010(4) 0.015(3) 0.009(3)
C8 0.038(5) 0.059(6) 0.072(6) 0.003(5) 0.026(4) 0.003(4)
Cl1 0.0508(16) 0.0460(18) 0.0461(14) 0.000 0.0297(13) 0.000

loop_
_geom_bond_atom_site_label_1
_geom_bond_atom_site_label_2
_geom_bond_distance
_geom_bond_site_symmetry_2
_geom_bond_publ_flag
Au1 N1 1.993(6) . ?
Au1 N1 1.993(6) 5_577 ?
Au1 N3 2.008(5) . ?
Au1 N3 2.008(5) 5_577 ?
N1 C3 1.327(9) . ?
N1 C1 1.366(9) . ?
N2 C3 1.331(9) . ?
N2 C2 1.364(9) . ?
N3 C7 1.324(9) . ?
N3 C5 1.370(9) . ?
N4 C7 1.361(9) . ?
N4 C6 1.373(9) . ?
N4 H4D 0.8700 . ?
C1 C2 1.346(10) . ?
C1 H1A 0.9400 . ?
C2 C4 1.520(11) . ?
C3 H3A 0.9400 . ?
C4 H4A 0.9700 . ?
C4 H4B 0.9700 . ?
C4 H4C 0.9700 . ?
C5 C6 1.356(9) . ?
C5 H5A 0.9400 . ?
C6 C8 1.522(10) . ?
C7 H7A 0.9400 . ?
C8 H8A 0.9700 . ?
C8 H8B 0.9700 . ?
C8 H8C 0.9700 . ?
C1S O1S 1.43(3) . ?
C1S H1SA 0.9601 . ?
C1S H1SB 0.9601 . ?
C1S H1SC 0.8668 . ?
C1S H2SA 0.8096 . ?
C1S H2SB 1.5174 . ?
C1S H2SC 1.4678 . ?
O1S O1S 1.70(4) 2_655 ?
O1S H1SD 0.8949 . ?
O1S H2SB 1.2060 . ?
O1S H2SC 1.2343 . ?
O1S H2SD 1.2623 . ?
C2S O2S 1.46(3) . ?
C2S H1SA 1.4794 . ?
C2S H1SB 1.4954 . ?
C2S H1SC 0.9620 . ?
C2S H2SA 0.9599 . ?
C2S H2SB 0.9600 . ?
C2S H2SC 0.9599 . ?
O2S O2S 1.42(4) 2_655 ?
O2S H1SA 1.3595 . ?
O2S H1SB 1.2140 . ?
O2S H1SD 1.3137 . ?
O2S H2SD 0.8352 . ?
